data_7027144
loop_
_publ_author_name
'Blake, Alexander J.'
'Casab\`o, Jaume'
'Devillanova, Francesco A.'
'Escriche, Lluis'
'Garau, Alessandra'
'Isaia, Francesco'
'Lippolis, Vito'
'Kivekas, Raikko'
'Muns, Vincens'
'Schr\"oder, Martin'
'Sillanp\"a\"a, Reijo'
'Verani, Gaetano'

_publ_section_title
;
 Mixed aza--thia crowns containing the 1,10-phenanthroline sub-unit.
 Substitution reactions in [NiL(MeCN)][BF4]2
 {L&#x2005;=&#x2005;2,5,8-trithia[9](2,9)-1,10-phenanthrolinophane}&#x200A;&#x2020;
;
_journal_issue 7
_journal_name_full 'Journal of the Chemical Society, Dalton Transactions'
_journal_page_first 1085
_journal_paper_doi 10.1039/a808062c
_journal_year 1999
_chemical_compound_source synthesis
_chemical_formula_moiety 'C18 H18 Cl N2 Ni S3,Cl,H2 O'
_chemical_formula_structural 'C18 H18 Cl N2 Ni S3,Cl,H2 O'
_chemical_formula_sum 'C18 H20 Cl2 N2 Ni O S3'
_chemical_formula_weight 506.15
_chemical_melting_point ?
_chemical_name_systematic
; 
 ? 
;
_space_group_IT_number 2
_symmetry_cell_setting triclinic
_symmetry_space_group_name_Hall '-P 1'
_symmetry_space_group_name_H-M 'P -1'
_atom_sites_solution_hydrogens geom
_atom_sites_solution_primary direct
_atom_sites_solution_secondary difmap
_audit_creation_method SHELXL
_cell_angle_alpha 99.226(14)
_cell_angle_beta 117.279(13)
_cell_angle_gamma 109.407(13)
_cell_formula_units_Z 2
_cell_length_a 10.972(3)
_cell_length_b 11.472(2)
_cell_length_c 10.264(2)
_cell_measurement_reflns_used 24
_cell_measurement_temperature 294(2)
_cell_measurement_theta_max 24.96
_cell_measurement_theta_min 23.15
_cell_volume 1004.9(5)
_computing_cell_refinement
;
MSC/AFC5S Control Program (Molecular Structure Corporation, 1995)
;
_computing_data_collection
;
MSC/AFC5S Control Program (Molecular Structure Corporation, 1995)
;
_computing_data_reduction
;
TEXSAN (Molecular Structure Corporation, 1989)
;
_computing_molecular_graphics 'ORTEP II (Johnson, 1976)'
_computing_publication_material 'SHELXL-92 (Sheldrick, 1993)'
_computing_structure_refinement 'SHELXL-92 (Sheldrick, 1993)'
_computing_structure_solution 'SHELXS-86 (Sheldrick, 1990)'
_diffrn_ambient_temperature 294(2)
_diffrn_measurement_device_type 'Rigaku AFC5S'
_diffrn_measurement_method \w--2\q
_diffrn_radiation_monochromator graphite
_diffrn_radiation_source 'fine-focus sealed tube'
_diffrn_radiation_type MoK\a
_diffrn_radiation_wavelength 0.71069
_diffrn_reflns_av_R_equivalents 0.0000
_diffrn_reflns_av_sigmaI/netI 20.0980
_diffrn_reflns_limit_h_max 13
_diffrn_reflns_limit_h_min 0
_diffrn_reflns_limit_k_max 12
_diffrn_reflns_limit_k_min -13
_diffrn_reflns_limit_l_max 10
_diffrn_reflns_limit_l_min -12
_diffrn_reflns_number 3543
_diffrn_reflns_theta_max 25.01
_diffrn_reflns_theta_min 2.03
_diffrn_standards_decay_% 0.0
_diffrn_standards_interval_count 150
_diffrn_standards_number 3
_exptl_absorpt_coefficient_mu 1.555
_exptl_absorpt_correction_T_max 1.000
_exptl_absorpt_correction_T_min 0.842
_exptl_absorpt_correction_type 'empirical via \y scans'
_exptl_crystal_colour green
_exptl_crystal_density_diffrn 1.673
_exptl_crystal_density_meas ?
_exptl_crystal_description prism
_exptl_crystal_F_000 520
_exptl_crystal_size_max 0.36
_exptl_crystal_size_mid 0.34
_exptl_crystal_size_min 0.22
_refine_diff_density_max 0.674
_refine_diff_density_min -0.476
_refine_diff_density_rms 0.095
_refine_ls_extinction_method none
_refine_ls_goodness_of_fit_all 1.054
_refine_ls_goodness_of_fit_obs 1.176
_refine_ls_hydrogen_treatment noref
_refine_ls_matrix_type full
_refine_ls_number_parameters 269
_refine_ls_number_reflns 3543
_refine_ls_number_restraints 11
_refine_ls_restrained_S_all 1.087
_refine_ls_restrained_S_obs 1.216
_refine_ls_R_factor_all 0.0718
_refine_ls_R_factor_obs 0.0442
_refine_ls_shift/esd_max -0.015
_refine_ls_shift/esd_mean 0.000
_refine_ls_structure_factor_coef Fsqd
_refine_ls_weighting_details 'calc w=1/[\s^2^(Fo^2^)+(0.0829P)^2^] where P=(Fo^2^+2Fc^2^)/3'
_refine_ls_weighting_scheme calc
_refine_ls_wR_factor_all 0.1284
_refine_ls_wR_factor_obs 0.1238
_reflns_number_observed 2707
_reflns_number_total 3543
_reflns_observed_criterion >2sigma(I)
_cod_data_source_file 808062csup1.cif
_cod_data_source_block compoundV
_cod_depositor_comments
;
The following automatic conversions were performed:

'_chemical_melting_point' value 'not measured' was changed to '?' -
the value is undefined or not given.

Automatic conversion script
Id: cif_fix_values 1891 2012-01-12 08:04:46Z andrius 

The following automatic conversions were performed:

'_exptl_crystal_density_meas' value 'not measured' was changed to '?'
- the value is perceived as not measured.

Automatic conversion script
Id: cif_fix_values 3008 2015-01-20 13:52:24Z robertas 
;
_cod_original_cell_volume 1004.9(4)
_cod_database_code 7027144

loop_
_symmetry_equiv_pos_as_xyz
'x, y, z'
'-x, -y, -z'

loop_
_atom_site_aniso_label
_atom_site_aniso_U_11
_atom_site_aniso_U_22
_atom_site_aniso_U_33
_atom_site_aniso_U_23
_atom_site_aniso_U_13
_atom_site_aniso_U_12
Ni 0.02369(11) 0.02920(15) 0.03112(14) 0.00889(11) 0.01667(10) 0.01196(11)
Cl1 0.0483(3) 0.0400(3) 0.0593(3) 0.0272(2) 0.0380(2) 0.0266(2)
Cl2 0.0429(3) 0.0574(4) 0.0692(4) 0.0281(4) 0.0251(3) 0.0170(3)
S1 0.0361(3) 0.0397(3) 0.0321(3) 0.0104(3) 0.0193(2) 0.0132(3)
S2 0.0317(2) 0.0437(3) 0.0425(3) 0.0163(3) 0.0231(2) 0.0225(2)
S3 0.0469(3) 0.0404(3) 0.0360(3) 0.0172(3) 0.0243(2) 0.0179(3)
O 0.0824(13) 0.120(2) 0.107(2) 0.035(2) 0.0627(12) 0.0462(15)
N1 0.0251(7) 0.0319(10) 0.0305(9) 0.0104(8) 0.0171(6) 0.0129(7)
N2 0.0223(7) 0.0325(10) 0.0316(9) 0.0105(8) 0.0151(7) 0.0109(7)
C1 0.0238(10) 0.0440(14) 0.0387(13) 0.0137(11) 0.0101(10) 0.0149(10)
C2 0.0274(9) 0.0337(12) 0.0456(12) 0.0214(10) 0.0216(8) 0.0165(9)
C3 0.0293(10) 0.0482(15) 0.0580(14) 0.0233(12) 0.0259(10) 0.0196(10)
C4 0.0388(9) 0.0486(14) 0.0687(14) 0.0268(11) 0.0406(9) 0.0266(10)
C5 0.0441(10) 0.0358(12) 0.0487(11) 0.0200(10) 0.0361(8) 0.0226(9)
C6 0.0308(9) 0.0281(11) 0.0405(11) 0.0149(9) 0.0256(8) 0.0160(8)
C7 0.0300(9) 0.0265(11) 0.0346(11) 0.0105(9) 0.0204(8) 0.0127(8)
C8 0.0407(11) 0.0270(12) 0.0360(11) 0.0107(9) 0.0225(9) 0.0115(10)
C9 0.0552(12) 0.0330(14) 0.0446(12) 0.0055(11) 0.0350(10) 0.0138(11)
C10 0.0629(11) 0.0381(13) 0.0626(13) 0.0208(11) 0.0520(9) 0.0281(10)
C11 0.0411(12) 0.0311(14) 0.0363(13) 0.0064(11) 0.0188(10) 0.0062(11)
C12 0.0256(12) 0.0337(14) 0.0380(14) 0.0048(12) 0.0071(10) 0.0014(11)
C13 0.0285(10) 0.0327(12) 0.0359(11) 0.0137(10) 0.0182(8) 0.0124(9)
C14 0.0213(10) 0.0447(15) 0.0486(14) 0.0142(12) 0.0174(9) 0.0121(10)
C15 0.0408(14) 0.0372(14) 0.098(3) 0.019(2) 0.017(2) 0.0259(12)
C16A 0.082(2) 0.059(3) 0.089(3) 0.047(2) 0.074(2) 0.053(2)
C17A 0.042(3) 0.032(3) 0.042(3) 0.017(2) 0.024(2) 0.005(2)
C16B 0.036(2) 0.053(3) 0.038(3) 0.022(2) 0.015(2) 0.025(2)
C17B 0.037(2) 0.032(2) 0.039(3) 0.014(2) 0.016(2) 0.018(2)
C18 0.0389(13) 0.0287(14) 0.066(2) 0.0081(13) 0.0231(12) 0.0099(11)

loop_
_atom_site_label
_atom_site_type_symbol
_atom_site_fract_x
_atom_site_fract_y
_atom_site_fract_z
_atom_site_U_iso_or_equiv
_atom_site_thermal_displace_type
_atom_site_occupancy
_atom_site_calc_flag
_atom_site_refinement_flags
_atom_site_disorder_group
Ni Ni 0.88697(3) 0.30954(3) 0.19250(4) 0.02768(9) Uani 1 d . .
Cl1 Cl 0.87891(7) 0.15539(7) 0.32066(8) 0.0420(2) Uani 1 d . .
Cl2 Cl 1.50581(9) 0.30852(9) 0.64626(11) 0.0604(3) Uani 1 d . .
S1 S 1.12562(7) 0.47763(7) 0.44094(8) 0.0375(2) Uani 1 d . .
S2 S 0.64082(7) 0.29235(7) 0.15395(8) 0.0364(2) Uani 1 d . .
S3 S 0.89867(8) 0.49449(7) 0.10076(8) 0.0407(2) Uani 1 d D .
O O 1.22216(9) 0.2259(3) 0.68092(12) 0.0997(12) Uani 1 d D .
H1C H 1.1368(2) 0.1812(16) 0.5983(4) 0.150 Uiso 1 d D .
H1D H 1.2888(2) 0.2472(32) 0.6609(3) 0.150 Uiso 1 d D .
N1 N 1.0421(2) 0.2821(2) 0.1519(2) 0.0286(6) Uani 1 d . .
N2 N 0.7377(2) 0.1689(2) -0.0311(2) 0.0295(6) Uani 1 d . .
C1 C 1.2619(3) 0.4351(3) 0.4152(3) 0.0393(8) Uani 1 d . .
H1A H 1.3462(3) 0.5164(3) 0.4377(3) 0.047 Uiso 1 calc R .
H1B H 1.3053(3) 0.3974(3) 0.4923(3) 0.047 Uiso 1 calc R .
C2 C 1.1941(3) 0.3388(3) 0.2540(3) 0.0331(7) Uani 1 d . .
C3 C 1.2877(3) 0.3064(3) 0.2116(3) 0.0432(8) Uani 1 d . .
H3 H 1.3944(3) 0.3477(3) 0.2830(3) 0.052 Uiso 1 calc R .
C4 C 1.2231(3) 0.2157(3) 0.0678(3) 0.0441(8) Uani 1 d . .
H4 H 1.2857(3) 0.1950(3) 0.0409(3) 0.053 Uiso 1 calc R .
C5 C 1.0609(3) 0.1518(3) -0.0426(3) 0.0359(7) Uani 1 d . .
C6 C 0.9765(2) 0.1903(2) 0.0088(3) 0.0292(6) Uani 1 d . .
C7 C 0.8104(3) 0.1274(2) -0.0923(3) 0.0294(7) Uani 1 d . .
C8 C 0.7313(3) 0.0286(3) -0.2402(3) 0.0354(7) Uani 1 d . .
C9 C 0.8201(3) -0.0067(3) -0.2917(3) 0.0442(8) Uani 1 d . .
H9 H 0.7692(3) -0.0713(3) -0.3913(3) 0.053 Uiso 1 calc R .
C10 C 0.9762(3) 0.0517(3) -0.1987(3) 0.0445(8) Uani 1 d . .
H10 H 1.0303(3) 0.0269(3) -0.2360(3) 0.053 Uiso 1 calc R .
C11 C 0.5686(3) -0.0298(3) -0.3272(3) 0.0416(9) Uani 1 d . .
H11 H 0.5104(3) -0.0967(3) -0.4268(3) 0.050 Uiso 1 calc R .
C12 C 0.4958(3) 0.0114(3) -0.2659(3) 0.0426(9) Uani 1 d . .
H12 H 0.3884(3) -0.0270(3) -0.3233(3) 0.051 Uiso 1 calc R .
C13 C 0.5852(3) 0.1126(3) -0.1150(3) 0.0326(7) Uani 1 d . .
C14 C 0.5096(3) 0.1592(3) -0.0407(3) 0.0405(8) Uani 1 d . .
H14A H 0.4443(3) 0.0833(3) -0.0326(3) 0.049 Uiso 1 calc R .
H14B H 0.4429(3) 0.1891(3) -0.1114(3) 0.049 Uiso 1 calc R .
C15 C 0.6332(3) 0.4374(3) 0.1100(4) 0.0670(14) Uani 1 d D .
C16A C 0.7913(5) 0.5495(5) 0.1565(6) 0.054(2) Uani 0.498(4) d PD 1
C17A C 1.1042(5) 0.6196(5) 0.2442(5) 0.042(2) Uani 0.498(4) d PD 1
C16B C 0.7040(5) 0.4855(6) 0.0272(6) 0.043(2) Uani 0.502(4) d PD 2
C17B C 1.0126(5) 0.6371(5) 0.2901(5) 0.037(2) Uani 0.502(4) d PD 2
C18 C 1.1636(3) 0.6324(3) 0.4074(4) 0.0505(10) Uani 1 d D .

loop_
_atom_type_symbol
_atom_type_description
_atom_type_scat_dispersion_real
_atom_type_scat_dispersion_imag
_atom_type_scat_source
C C 0.0033 0.0016 'International Tables Vol C Tables 4.2.6.8 and 6.1.1.4'
H H 0.0000 0.0000 'International Tables Vol C Tables 4.2.6.8 and 6.1.1.4'
N N 0.0061 0.0033 'International Tables Vol C Tables 4.2.6.8 and 6.1.1.4'
O O 0.0106 0.0060 'International Tables Vol C Tables 4.2.6.8 and 6.1.1.4'
S S 0.1246 0.1234 'International Tables Vol C Tables 4.2.6.8 and 6.1.1.4'
Cl Cl 0.1484 0.1585 'International Tables Vol C Tables 4.2.6.8 and 6.1.1.4'
Ni Ni 0.3393 1.1124 'International Tables Vol C Tables 4.2.6.8 and 6.1.1.4'

loop_
_geom_angle_atom_site_label_1
_geom_angle_atom_site_label_2
_geom_angle_atom_site_label_3
_geom_angle
N1 Ni N2 80.68(8)
N1 Ni Cl1 92.94(7)
N2 Ni Cl1 95.31(7)
N1 Ni S3 94.49(7)
N2 Ni S3 93.25(7)
Cl1 Ni S3 169.47(3)
N1 Ni S1 81.49(6)
N2 Ni S1 161.93(7)
Cl1 Ni S1 88.53(3)
S3 Ni S1 85.20(3)
N1 Ni S2 161.74(5)
N2 Ni S2 81.10(7)
Cl1 Ni S2 89.85(3)
S3 Ni S2 85.43(3)
S1 Ni S2 116.64(3)
C18 S1 C1 101.0(2)
C18 S1 Ni 104.75(9)
C1 S1 Ni 97.90(8)
C15 S2 C14 102.6(2)
C15 S2 Ni 103.96(12)
C14 S2 Ni 97.90(10)
C16A S3 C17A 105.9(3)
C17B S3 C16B 99.0(2)
C16A S3 Ni 100.8(2)
C17B S3 Ni 101.0(2)
C17A S3 Ni 101.4(2)
C16B S3 Ni 103.8(2)
H1C O H1D 109.4(5)
C2 N1 C6 119.8(2)
C2 N1 Ni 126.4(2)
C6 N1 Ni 113.73(15)
C13 N2 C7 119.1(2)
C13 N2 Ni 127.6(2)
C7 N2 Ni 113.21(14)
C2 C1 S1 115.0(2)
C2 C1 H1A 108.5(2)
S1 C1 H1A 108.53(9)
C2 C1 H1B 108.5(2)
S1 C1 H1B 108.53(11)
H1A C1 H1B 107.5
N1 C2 C3 120.3(2)
N1 C2 C1 118.2(3)
C3 C2 C1 121.5(2)
C4 C3 C2 120.3(2)
C4 C3 H3 119.9(2)
C2 C3 H3 119.85(13)
C3 C4 C5 120.6(3)
C3 C4 H4 119.7(2)
C5 C4 H4 119.7(2)
C6 C5 C4 115.4(2)
C6 C5 C10 118.0(2)
C4 C5 C10 126.6(3)
N1 C6 C5 123.6(2)
N1 C6 C7 116.7(2)
C5 C6 C7 119.7(2)
N2 C7 C8 123.1(2)
N2 C7 C6 115.6(2)
C8 C7 C6 121.2(3)
C7 C8 C11 116.6(3)
C7 C8 C9 118.1(2)
C11 C8 C9 125.3(2)
C10 C9 C8 121.5(3)
C10 C9 H9 119.2(2)
C8 C9 H9 119.23(13)
C9 C10 C5 121.4(3)
C9 C10 H10 119.3(2)
C5 C10 H10 119.3(2)
C12 C11 C8 120.3(2)
C12 C11 H11 119.86(14)
C8 C11 H11 119.9(2)
C11 C12 C13 119.3(2)
C11 C12 H12 120.33(14)
C13 C12 H12 120.3(2)
N2 C13 C12 121.6(3)
N2 C13 C14 117.2(2)
C12 C13 C14 121.2(2)
C13 C14 S2 116.0(2)
C13 C14 H14A 108.3(2)
S2 C14 H14A 108.29(11)
C13 C14 H14B 108.3(2)
S2 C14 H14B 108.29(11)
H14A C14 H14B 107.4
C16B C15 S2 117.6(3)
C16A C15 S2 115.0(3)
C15 C16A S3 115.4(3)
C18 C17A S3 115.0(3)
C15 C16B S3 115.5(4)
C18 C17B S3 109.8(3)
C17A C18 S1 115.6(3)
C17B C18 S1 112.9(3)

loop_
_geom_bond_atom_site_label_1
_geom_bond_atom_site_label_2
_geom_bond_distance
Ni N1 2.033(2)
Ni N2 2.041(2)
Ni Cl1 2.3693(10)
Ni S3 2.4445(10)
Ni S1 2.4545(11)
Ni S2 2.4761(11)
S1 C18 1.812(3)
S1 C1 1.830(3)
S2 C15 1.811(4)
S2 C14 1.822(3)
S3 C16A 1.763(5)
S3 C17B 1.847(4)
S3 C17A 1.855(4)
S3 C16B 1.868(5)
O H1C 0.8200(11)
O H1D 0.8201(11)
N1 C2 1.327(3)
N1 C6 1.347(3)
N2 C13 1.319(3)
N2 C7 1.369(4)
C1 C2 1.500(4)
C1 H1A 0.97
C1 H1B 0.97
C2 C3 1.413(4)
C3 C4 1.349(4)
C3 H3 0.93
C4 C5 1.417(3)
C4 H4 0.93
C5 C6 1.406(4)
C5 C10 1.444(4)
C6 C7 1.439(3)
C7 C8 1.389(3)
C8 C11 1.409(4)
C8 C9 1.435(5)
C9 C10 1.351(4)
C9 H9 0.93
C10 H10 0.93
C11 C12 1.369(5)
C11 H11 0.93
C12 C13 1.408(4)
C12 H12 0.93
C13 C14 1.516(4)
C14 H14A 0.97
C14 H14B 0.97
C15 C16B 1.450(6)
C15 C16A 1.566(5)
C17A C18 1.451(5)
C17B C18 1.564(5)

loop_
_geom_torsion_atom_site_label_1
_geom_torsion_atom_site_label_2
_geom_torsion_atom_site_label_3
_geom_torsion_atom_site_label_4
_geom_torsion
N1 Ni S1 C18 95.77(14)
N2 Ni S1 C18 86.2(3)
Cl1 Ni S1 C18 -171.03(13)
S3 Ni S1 C18 0.49(13)
S2 Ni S1 C18 -81.94(13)
N1 Ni S1 C1 -7.84(13)
N2 Ni S1 C1 -17.4(3)
Cl1 Ni S1 C1 85.35(11)
S3 Ni S1 C1 -103.12(11)
S2 Ni S1 C1 174.44(11)
N1 Ni S2 C15 -98.2(3)
N2 Ni S2 C15 -101.74(14)
Cl1 Ni S2 C15 162.86(13)
S3 Ni S2 C15 -7.72(12)
S1 Ni S2 C15 74.58(13)
N1 Ni S2 C14 7.0(3)
N2 Ni S2 C14 3.41(13)
Cl1 Ni S2 C14 -91.99(12)
S3 Ni S2 C14 97.43(12)
S1 Ni S2 C14 179.73(11)
N1 Ni S3 C16A -171.3(2)
N2 Ni S3 C16A 107.8(2)
Cl1 Ni S3 C16A -36.6(2)
S1 Ni S3 C16A -90.2(2)
S2 Ni S3 C16A 27.03(15)
N1 Ni S3 C17B -105.9(2)
N2 Ni S3 C17B 173.2(2)
Cl1 Ni S3 C17B 28.9(2)
S1 Ni S3 C17B -24.8(2)
S2 Ni S3 C17B 92.4(2)
N1 Ni S3 C17A -62.4(2)
N2 Ni S3 C17A -143.3(2)
Cl1 Ni S3 C17A 72.3(3)
S1 Ni S3 C17A 18.7(2)
S2 Ni S3 C17A 135.9(2)
N1 Ni S3 C16B 151.9(2)
N2 Ni S3 C16B 71.0(2)
Cl1 Ni S3 C16B -73.4(2)
S1 Ni S3 C16B -127.0(2)
S2 Ni S3 C16B -9.8(2)
N2 Ni N1 C2 -176.4(3)
Cl1 Ni N1 C2 -81.5(2)
S3 Ni N1 C2 91.0(2)
S1 Ni N1 C2 6.6(2)
S2 Ni N1 C2 -180.0(2)
N2 Ni N1 C6 -0.8(2)
Cl1 Ni N1 C6 94.2(2)
S3 Ni N1 C6 -93.3(2)
S1 Ni N1 C6 -177.8(2)
S2 Ni N1 C6 -4.3(4)
N1 Ni N2 C13 177.5(3)
Cl1 Ni N2 C13 85.4(3)
S3 Ni N2 C13 -88.5(3)
S1 Ni N2 C13 -173.0(2)
S2 Ni N2 C13 -3.7(2)
N1 Ni N2 C7 0.8(2)
Cl1 Ni N2 C7 -91.3(2)
S3 Ni N2 C7 94.9(2)
S1 Ni N2 C7 10.4(4)
S2 Ni N2 C7 179.7(2)
C18 S1 C1 C2 -96.7(2)
Ni S1 C1 C2 10.1(2)
C6 N1 C2 C3 2.0(4)
Ni N1 C2 C3 177.4(2)
C6 N1 C2 C1 -176.7(3)
Ni N1 C2 C1 -1.3(4)
S1 C1 C2 N1 -7.4(4)
S1 C1 C2 C3 173.8(2)
N1 C2 C3 C4 -1.2(5)
C1 C2 C3 C4 177.5(3)
C2 C3 C4 C5 0.0(5)
C3 C4 C5 C6 0.3(5)
C3 C4 C5 C10 -178.8(3)
C2 N1 C6 C5 -1.8(4)
Ni N1 C6 C5 -177.7(2)
C2 N1 C6 C7 176.5(3)
Ni N1 C6 C7 0.5(3)
C4 C5 C6 N1 0.6(4)
C10 C5 C6 N1 179.8(3)
C4 C5 C6 C7 -177.7(3)
C10 C5 C6 C7 1.5(4)
C13 N2 C7 C8 0.4(4)
Ni N2 C7 C8 177.4(2)
C13 N2 C7 C6 -177.8(3)
Ni N2 C7 C6 -0.8(3)
N1 C6 C7 N2 0.2(4)
C5 C6 C7 N2 178.5(3)
N1 C6 C7 C8 -178.1(3)
C5 C6 C7 C8 0.3(4)
N2 C7 C8 C11 -0.4(4)
C6 C7 C8 C11 177.7(3)
N2 C7 C8 C9 -179.9(3)
C6 C7 C8 C9 -1.8(4)
C7 C8 C9 C10 1.4(5)
C11 C8 C9 C10 -178.0(3)
C8 C9 C10 C5 0.5(5)
C6 C5 C10 C9 -1.9(5)
C4 C5 C10 C9 177.2(3)
C7 C8 C11 C12 0.2(5)
C9 C8 C11 C12 179.7(3)
C8 C11 C12 C13 -0.1(5)
C7 N2 C13 C12 -0.3(4)
Ni N2 C13 C12 -176.7(2)
C7 N2 C13 C14 178.4(3)
Ni N2 C13 C14 2.0(4)
C11 C12 C13 N2 0.1(5)
C11 C12 C13 C14 -178.6(3)
N2 C13 C14 S2 2.1(4)
C12 C13 C14 S2 -179.2(2)
C15 S2 C14 C13 102.5(3)
Ni S2 C14 C13 -3.8(3)
C14 S2 C15 C16B -70.0(3)
Ni S2 C15 C16B 31.6(3)
C14 S2 C15 C16A -119.0(3)
Ni S2 C15 C16A -17.4(3)
C16B C15 C16A S3 -58.4(4)
S2 C15 C16A S3 46.2(5)
C17B S3 C16A C15 -144.8(5)
C17A S3 C16A C15 -153.0(4)
C16B S3 C16A C15 50.9(4)
Ni S3 C16A C15 -47.7(4)
C16A S3 C17A C18 62.0(5)
C17B S3 C17A C18 50.9(4)
C16B S3 C17A C18 82.7(6)
Ni S3 C17A C18 -43.0(5)
C16A C15 C16B S3 53.6(4)
S2 C15 C16B S3 -44.7(4)
C16A S3 C16B C15 -57.1(4)
C17B S3 C16B C15 -71.3(4)
C17A S3 C16B C15 -92.5(5)
Ni S3 C16B C15 32.4(4)
C16A S3 C17B C18 147.9(5)
C17A S3 C17B C18 -43.9(4)
C16B S3 C17B C18 157.1(4)
Ni S3 C17B C18 51.0(4)
S3 C17A C18 C17B -51.2(4)
S3 C17A C18 S1 49.1(5)
S3 C17B C18 C17A 48.9(3)
S3 C17B C18 S1 -56.6(4)
C1 S1 C18 C17A 73.8(3)
Ni S1 C18 C17A -27.5(4)
C1 S1 C18 C17B 132.1(3)
Ni S1 C18 C17B 30.8(3)
